data_4070611
loop_
_publ_author_name
'Wanniarachchi, Yoshitha A.'
'Slaughter, LeGrande M.'

_publ_section_title
;
 Reversible Chelate Ring Opening of a Sterically Crowded Palladium
 Bis(acyclic diaminocarbene) Complex
;
_journal_issue 6
_journal_name_full Organometallics
_journal_page_first 1055
_journal_paper_doi 10.1021/om700866p
_journal_volume 27
_journal_year 2008
_chemical_formula_moiety 'C28 H20 Cl2 F6 N4 Pd'
_chemical_formula_sum 'C28 H20 Cl2 F6 N4 Pd'
_chemical_formula_weight 703.78
_chemical_name_common 'Pd hydrazobenzene dicarbene dichloride'
_space_group_IT_number 2
_symmetry_cell_setting triclinic
_symmetry_Int_Tables_number 2
_symmetry_space_group_name_Hall '-P 1'
_symmetry_space_group_name_H-M 'P -1'
_atom_sites_solution_hydrogens geom
_atom_sites_solution_primary direct
_atom_sites_solution_secondary difmap
_audit_creation_method SHELXL-97
_cell_angle_alpha 110.666(3)
_cell_angle_beta 93.013(3)
_cell_angle_gamma 100.034(3)
_cell_formula_units_Z 2
_cell_length_a 9.0014(5)
_cell_length_b 11.4002(6)
_cell_length_c 14.6460(7)
_cell_measurement_reflns_used 5059
_cell_measurement_temperature 170(2)
_cell_measurement_theta_max 27.34
_cell_measurement_theta_min 2.32
_cell_volume 1374.07(13)
_computing_cell_refinement 'Bruker SAINT'
_computing_data_collection 'Bruker APEX2'
_computing_data_reduction 'Bruker SAINT'
_computing_molecular_graphics 'Bruker SHELXTL (XP)'
_computing_publication_material 'Bruker SHELXTL (XCIF)'
_computing_structure_refinement 'Bruker SHELXTL (XL)'
_computing_structure_solution 'Bruker SHELXTL (XS)'
_diffrn_ambient_temperature 170(2)
_diffrn_detector_area_resol_mean 0.75
_diffrn_measured_fraction_theta_full 0.990
_diffrn_measured_fraction_theta_max 0.990
_diffrn_measurement_device_type 'Bruker SMART APEX II CCD'
_diffrn_measurement_method 'phi and omega scans'
_diffrn_radiation_monochromator graphite
_diffrn_radiation_probe x-ray
_diffrn_radiation_type MoK\a
_diffrn_radiation_wavelength 0.71073
_diffrn_reflns_av_R_equivalents 0.0630
_diffrn_reflns_av_sigmaI/netI 0.0918
_diffrn_reflns_limit_h_max 10
_diffrn_reflns_limit_h_min -11
_diffrn_reflns_limit_k_max 14
_diffrn_reflns_limit_k_min -11
_diffrn_reflns_limit_l_max 18
_diffrn_reflns_limit_l_min -18
_diffrn_reflns_number 10778
_diffrn_reflns_theta_full 26.37
_diffrn_reflns_theta_max 26.37
_diffrn_reflns_theta_min 1.95
_diffrn_source 'fine-focus sealed tube'
_diffrn_standards_decay_% N/A
_diffrn_standards_interval_count N/A
_diffrn_standards_interval_time N/A
_diffrn_standards_number 0
_exptl_absorpt_coefficient_mu 0.937
_exptl_absorpt_correction_T_max 0.9459
_exptl_absorpt_correction_T_min 0.9039
_exptl_absorpt_correction_type multi-scan
_exptl_absorpt_process_details 'Bruker SADABS'
_exptl_crystal_colour colorless
_exptl_crystal_density_diffrn 1.701
_exptl_crystal_density_meas ?
_exptl_crystal_density_method 'not measured'
_exptl_crystal_description block
_exptl_crystal_F_000 700
_exptl_crystal_recrystallization_method 'slow evap of acetonitrile soln'
_exptl_crystal_size_max 0.11
_exptl_crystal_size_mid 0.06
_exptl_crystal_size_min 0.06
_refine_diff_density_max 0.598
_refine_diff_density_min -0.798
_refine_diff_density_rms 0.112
_refine_ls_extinction_method none
_refine_ls_goodness_of_fit_ref 1.034
_refine_ls_hydrogen_treatment constr
_refine_ls_matrix_type full
_refine_ls_number_parameters 370
_refine_ls_number_reflns 5572
_refine_ls_number_restraints 0
_refine_ls_restrained_S_all 1.034
_refine_ls_R_factor_all 0.0630
_refine_ls_R_factor_gt 0.0477
_refine_ls_shift/su_max 0.001
_refine_ls_shift/su_mean 0.000
_refine_ls_structure_factor_coef Fsqd
_refine_ls_weighting_details 'calc w=1/[\s^2^(Fo^2^)+(0.0306P)^2^+0.1483P] where P=(Fo^2^+2Fc^2^)/3'
_refine_ls_weighting_scheme calc
_refine_ls_wR_factor_gt 0.1077
_refine_ls_wR_factor_ref 0.1175
_reflns_number_gt 4495
_reflns_number_total 5572
_reflns_threshold_expression >2sigma(I)
_cod_data_source_file om700866p-file003.cif
_cod_data_source_block slaughter_cmplx_3
_cod_depositor_comments
;
The following automatic conversions were performed:

'_exptl_crystal_density_meas' value 'not measured' was changed to '?'
- the value is perceived as not measured.

Automatic conversion script
Id: cif_fix_values 3008 2015-01-20 13:52:24Z robertas 
;
_cod_original_cell_volume 1374.07(12)
_cod_database_code 4070611

loop_
_symmetry_equiv_pos_as_xyz
'x, y, z'
'-x, -y, -z'

loop_
_atom_site_label
_atom_site_type_symbol
_atom_site_fract_x
_atom_site_fract_y
_atom_site_fract_z
_atom_site_U_iso_or_equiv
_atom_site_adp_type
_atom_site_occupancy
_atom_site_symmetry_multiplicity
_atom_site_calc_flag
_atom_site_refinement_flags
Pd1 Pd 0.19901(3) 0.58863(3) 0.53808(2) 0.02346(12) Uani 1 1 d .
C1 C 0.2286(4) 0.4225(4) 0.4499(3) 0.0246(9) Uani 1 1 d .
C2 C 0.2227(4) 0.5073(4) 0.6342(3) 0.0239(9) Uani 1 1 d .
Cl1 Cl 0.16947(13) 0.66712(11) 0.41015(8) 0.0348(3) Uani 1 1 d .
Cl2 Cl 0.19101(13) 0.78801(10) 0.66123(8) 0.0329(3) Uani 1 1 d .
N3 N 0.2501(4) 0.3895(3) 0.5982(2) 0.0250(8) Uani 1 1 d .
N4 N 0.2140(4) 0.5688(3) 0.7293(2) 0.0283(8) Uani 1 1 d .
H4 H 0.2113 0.6503 0.7454 0.034 Uiso 1 1 calc R
N2 N 0.2538(4) 0.3403(3) 0.4927(2) 0.0248(7) Uani 1 1 d .
N1 N 0.2299(4) 0.3937(3) 0.3527(2) 0.0298(8) Uani 1 1 d .
H1 H 0.2136 0.4552 0.3327 0.036 Uiso 1 1 calc R
C41 C 0.2083(5) 0.5250(4) 0.8106(3) 0.0257(9) Uani 1 1 d .
C33 C 0.4572(6) 0.2695(4) 0.7599(3) 0.0355(11) Uani 1 1 d .
H33 H 0.5500 0.2938 0.8022 0.043 Uiso 1 1 calc R
C21 C 0.2861(5) 0.2145(4) 0.4510(3) 0.0229(9) Uani 1 1 d .
C11 C 0.2532(5) 0.2808(4) 0.2753(3) 0.0295(10) Uani 1 1 d .
C23 C 0.4638(5) 0.0769(5) 0.4250(3) 0.0351(11) Uani 1 1 d .
H23 H 0.5645 0.0642 0.4328 0.042 Uiso 1 1 calc R
C14 C 0.2883(5) 0.0577(4) 0.1318(3) 0.0328(10) Uani 1 1 d .
C22 C 0.4334(5) 0.1983(4) 0.4643(3) 0.0262(9) Uani 1 1 d .
H22 H 0.5126 0.2697 0.5000 0.031 Uiso 1 1 calc R
C36 C 0.1816(5) 0.1997(4) 0.6406(3) 0.0278(9) Uani 1 1 d .
H36 H 0.0869 0.1771 0.6004 0.033 Uiso 1 1 calc R
C46 C 0.0908(5) 0.4285(4) 0.8095(3) 0.0302(10) Uani 1 1 d .
H46 H 0.0120 0.3914 0.7558 0.036 Uiso 1 1 calc R
C42 C 0.3188(5) 0.5859(4) 0.8905(3) 0.0321(10) Uani 1 1 d .
H42 H 0.3954 0.6557 0.8919 0.039 Uiso 1 1 calc R
C44 C 0.2032(5) 0.4437(4) 0.9660(3) 0.0307(10) Uani 1 1 d .
C26 C 0.1672(5) 0.1119(4) 0.4001(3) 0.0297(10) Uani 1 1 d .
H26 H 0.0662 0.1242 0.3924 0.036 Uiso 1 1 calc R
C31 C 0.2849(5) 0.3092(4) 0.6505(3) 0.0238(9) Uani 1 1 d .
C13 C 0.4126(5) 0.1391(4) 0.1955(3) 0.0323(10) Uani 1 1 d .
H13 H 0.5100 0.1177 0.1898 0.039 Uiso 1 1 calc R
C32 C 0.4248(5) 0.3454(4) 0.7085(3) 0.0277(9) Uani 1 1 d .
H32 H 0.4959 0.4199 0.7128 0.033 Uiso 1 1 calc R
C45 C 0.0889(5) 0.3867(4) 0.8872(3) 0.0335(10) Uani 1 1 d .
H45 H 0.0099 0.3192 0.8867 0.040 Uiso 1 1 calc R
C16 C 0.1285(5) 0.2021(4) 0.2094(3) 0.0337(10) Uani 1 1 d .
H16 H 0.0316 0.2244 0.2137 0.040 Uiso 1 1 calc R
C15 C 0.1475(5) 0.0911(5) 0.1377(3) 0.0348(11) Uani 1 1 d .
H15 H 0.0631 0.0368 0.0917 0.042 Uiso 1 1 calc R
C47 C 0.2060(6) 0.3904(5) 1.0463(3) 0.0419(12) Uani 1 1 d .
C24 C 0.3476(6) -0.0254(5) 0.3746(4) 0.0397(12) Uani 1 1 d .
H24 H 0.3684 -0.1090 0.3486 0.048 Uiso 1 1 calc R
C43 C 0.3165(5) 0.5439(4) 0.9685(3) 0.0335(10) Uani 1 1 d .
H43 H 0.3927 0.5839 1.0235 0.040 Uiso 1 1 calc R
C12 C 0.3961(5) 0.2521(4) 0.2676(3) 0.0299(10) Uani 1 1 d .
H12 H 0.4817 0.3089 0.3111 0.036 Uiso 1 1 calc R
C34 C 0.3552(6) 0.1587(5) 0.7501(3) 0.0378(11) Uani 1 1 d .
H34 H 0.3795 0.1067 0.7847 0.045 Uiso 1 1 calc R
C35 C 0.2183(6) 0.1230(4) 0.6903(3) 0.0361(11) Uani 1 1 d .
H35 H 0.1495 0.0461 0.6832 0.043 Uiso 1 1 calc R
C25 C 0.2007(6) -0.0083(4) 0.3611(3) 0.0370(11) Uani 1 1 d .
H25 H 0.1222 -0.0800 0.3246 0.044 Uiso 1 1 calc R
C17 C 0.3027(7) -0.0704(5) 0.0597(4) 0.0486(13) Uani 1 1 d .
F6 F 0.2542(5) 0.4811(3) 1.1353(2) 0.0765(12) Uani 1 1 d .
F5 F 0.0718(4) 0.3282(3) 1.0540(2) 0.0590(9) Uani 1 1 d .
F3 F 0.2434(5) -0.0922(4) -0.0307(2) 0.0872(13) Uani 1 1 d .
F4 F 0.3002(4) 0.3098(4) 1.0330(3) 0.0736(11) Uani 1 1 d .
F2 F 0.4432(4) -0.0877(3) 0.0538(2) 0.0629(9) Uani 1 1 d .
F1 F 0.2300(5) -0.1662(3) 0.0841(3) 0.0931(14) Uani 1 1 d .

loop_
_atom_site_aniso_label
_atom_site_aniso_U_11
_atom_site_aniso_U_22
_atom_site_aniso_U_33
_atom_site_aniso_U_23
_atom_site_aniso_U_13
_atom_site_aniso_U_12
Pd1 0.02275(18) 0.0214(2) 0.03073(19) 0.01534(14) 0.00071(12) 0.00467(13)
C1 0.020(2) 0.029(2) 0.031(2) 0.0190(19) 0.0017(16) 0.0039(17)
C2 0.019(2) 0.020(2) 0.034(2) 0.0123(19) 0.0021(16) 0.0016(17)
Cl1 0.0389(6) 0.0305(6) 0.0410(6) 0.0235(5) -0.0068(5) 0.0040(5)
Cl2 0.0361(6) 0.0244(6) 0.0436(6) 0.0161(5) 0.0069(5) 0.0115(5)
N3 0.0299(19) 0.028(2) 0.0231(16) 0.0162(16) 0.0036(14) 0.0074(16)
N4 0.038(2) 0.0210(19) 0.0278(18) 0.0092(16) 0.0030(15) 0.0106(16)
N2 0.0292(19) 0.0228(19) 0.0230(16) 0.0093(15) 0.0018(14) 0.0050(15)
N1 0.034(2) 0.032(2) 0.0272(18) 0.0156(17) 0.0016(15) 0.0070(17)
C41 0.033(2) 0.026(2) 0.0225(19) 0.0102(18) 0.0081(17) 0.0139(19)
C33 0.046(3) 0.036(3) 0.026(2) 0.008(2) -0.0049(19) 0.020(2)
C21 0.028(2) 0.023(2) 0.0243(19) 0.0142(18) 0.0056(16) 0.0098(18)
C11 0.035(2) 0.033(3) 0.026(2) 0.017(2) 0.0029(18) 0.004(2)
C23 0.035(3) 0.046(3) 0.042(2) 0.028(2) 0.015(2) 0.026(2)
C14 0.036(3) 0.038(3) 0.027(2) 0.015(2) 0.0077(18) 0.006(2)
C22 0.027(2) 0.028(2) 0.027(2) 0.0155(19) 0.0034(17) 0.0025(18)
C36 0.033(2) 0.027(2) 0.028(2) 0.0138(19) 0.0059(17) 0.0068(19)
C46 0.028(2) 0.036(3) 0.028(2) 0.014(2) 0.0005(17) 0.006(2)
C42 0.038(3) 0.023(2) 0.031(2) 0.0069(19) 0.0032(19) 0.001(2)
C44 0.037(3) 0.033(3) 0.026(2) 0.014(2) 0.0059(18) 0.010(2)
C26 0.030(2) 0.028(3) 0.031(2) 0.012(2) 0.0043(18) 0.0044(19)
C31 0.028(2) 0.024(2) 0.0247(19) 0.0144(18) 0.0030(16) 0.0086(18)
C13 0.031(2) 0.034(3) 0.034(2) 0.015(2) 0.0082(19) 0.008(2)
C32 0.031(2) 0.025(2) 0.028(2) 0.0088(19) 0.0041(17) 0.0087(19)
C45 0.027(2) 0.037(3) 0.040(2) 0.020(2) 0.0036(19) 0.001(2)
C16 0.034(3) 0.040(3) 0.031(2) 0.018(2) 0.0008(19) 0.011(2)
C15 0.034(3) 0.040(3) 0.028(2) 0.014(2) -0.0048(19) 0.002(2)
C47 0.045(3) 0.049(3) 0.035(3) 0.022(2) 0.001(2) 0.007(3)
C24 0.053(3) 0.030(3) 0.050(3) 0.023(2) 0.024(2) 0.020(2)
C43 0.040(3) 0.035(3) 0.024(2) 0.009(2) -0.0018(19) 0.007(2)
C12 0.023(2) 0.034(3) 0.034(2) 0.019(2) 0.0010(18) -0.0020(19)
C34 0.055(3) 0.036(3) 0.033(2) 0.021(2) 0.003(2) 0.020(2)
C35 0.047(3) 0.026(3) 0.041(3) 0.018(2) 0.010(2) 0.010(2)
C25 0.042(3) 0.026(3) 0.044(3) 0.015(2) 0.010(2) 0.004(2)
C17 0.059(4) 0.044(3) 0.040(3) 0.012(3) 0.013(3) 0.011(3)
F6 0.109(3) 0.077(3) 0.0310(16) 0.0246(17) -0.0153(17) -0.017(2)
F5 0.051(2) 0.083(2) 0.0568(18) 0.0501(19) 0.0036(15) -0.0015(17)
F3 0.104(3) 0.092(3) 0.0425(19) -0.0137(19) -0.0168(19) 0.050(2)
F4 0.077(3) 0.108(3) 0.084(2) 0.074(2) 0.029(2) 0.053(2)
F2 0.057(2) 0.053(2) 0.069(2) 0.0058(17) 0.0097(17) 0.0206(17)
F1 0.119(4) 0.034(2) 0.115(3) 0.014(2) 0.059(3) 0.001(2)

loop_
_atom_type_symbol
_atom_type_description
_atom_type_scat_dispersion_real
_atom_type_scat_dispersion_imag
_atom_type_scat_source
C C 0.0033 0.0016 'International Tables Vol C Tables 4.2.6.8 and 6.1.1.4'
H H 0.0000 0.0000 'International Tables Vol C Tables 4.2.6.8 and 6.1.1.4'
N N 0.0061 0.0033 'International Tables Vol C Tables 4.2.6.8 and 6.1.1.4'
F F 0.0171 0.0103 'International Tables Vol C Tables 4.2.6.8 and 6.1.1.4'
Cl Cl 0.1484 0.1585 'International Tables Vol C Tables 4.2.6.8 and 6.1.1.4'
Pd Pd -0.9988 1.0072 'International Tables Vol C Tables 4.2.6.8 and 6.1.1.4'

loop_
_geom_angle_atom_site_label_1
_geom_angle_atom_site_label_2
_geom_angle_atom_site_label_3
_geom_angle
C1 Pd1 C2 80.66(16)
C1 Pd1 Cl1 93.87(11)
C2 Pd1 Cl1 174.45(13)
C1 Pd1 Cl2 171.62(11)
C2 Pd1 Cl2 92.89(13)
Cl1 Pd1 Cl2 92.65(4)
N2 C1 N1 121.8(4)
N2 C1 Pd1 115.9(3)
N1 C1 Pd1 122.3(3)
N3 C2 N4 123.2(3)
N3 C2 Pd1 115.6(3)
N4 C2 Pd1 121.1(3)
C2 N3 C31 128.8(3)
C2 N3 N2 114.2(3)
C31 N3 N2 116.8(3)
C2 N4 C41 131.3(3)
C2 N4 H4 114.4
C41 N4 H4 114.4
C1 N2 C21 130.3(3)
C1 N2 N3 113.6(3)
C21 N2 N3 116.1(3)
C1 N1 C11 131.8(3)
C1 N1 H1 114.1
C11 N1 H1 114.1
C42 C41 C46 121.4(4)
C42 C41 N4 118.2(4)
C46 C41 N4 120.4(4)
C34 C33 C32 120.5(4)
C34 C33 H33 119.8
C32 C33 H33 119.8
C22 C21 C26 121.9(4)
C22 C21 N2 119.3(4)
C26 C21 N2 118.8(4)
C12 C11 C16 121.2(4)
C12 C11 N1 120.6(4)
C16 C11 N1 118.1(4)
C24 C23 C22 119.6(4)
C24 C23 H23 120.2
C22 C23 H23 120.2
C13 C14 C15 119.9(4)
C13 C14 C17 120.5(4)
C15 C14 C17 119.6(4)
C23 C22 C21 119.1(4)
C23 C22 H22 120.4
C21 C22 H22 120.4
C31 C36 C35 118.9(4)
C31 C36 H36 120.6
C35 C36 H36 120.6
C45 C46 C41 119.4(4)
C45 C46 H46 120.3
C41 C46 H46 120.3
C41 C42 C43 119.0(4)
C41 C42 H42 120.5
C43 C42 H42 120.5
C43 C44 C45 120.6(4)
C43 C44 C47 120.5(4)
C45 C44 C47 118.9(4)
C25 C26 C21 117.8(4)
C25 C26 H26 121.1
C21 C26 H26 121.1
C36 C31 C32 122.2(3)
C36 C31 N3 119.8(3)
C32 C31 N3 118.0(4)
C14 C13 C12 120.3(4)
C14 C13 H13 119.9
C12 C13 H13 119.9
C33 C32 C31 118.0(4)
C33 C32 H32 121.0
C31 C32 H32 121.0
C46 C45 C44 119.6(4)
C46 C45 H45 120.2
C44 C45 H45 120.2
C15 C16 C11 118.9(4)
C15 C16 H16 120.6
C11 C16 H16 120.6
C16 C15 C14 120.7(4)
C16 C15 H15 119.7
C14 C15 H15 119.7
F5 C47 F4 107.0(4)
F5 C47 F6 105.6(4)
F4 C47 F6 105.7(4)
F5 C47 C44 113.8(4)
F4 C47 C44 111.5(4)
F6 C47 C44 112.8(4)
C23 C24 C25 120.9(4)
C23 C24 H24 119.6
C25 C24 H24 119.5
C44 C43 C42 119.9(4)
C44 C43 H43 120.0
C42 C43 H43 120.0
C11 C12 C13 119.0(4)
C11 C12 H12 120.5
C13 C12 H12 120.5
C35 C34 C33 120.6(4)
C35 C34 H34 119.7
C33 C34 H34 119.7
C34 C35 C36 119.9(4)
C34 C35 H35 120.1
C36 C35 H35 120.1
C26 C25 C24 120.6(5)
C26 C25 H25 119.7
C24 C25 H25 119.7
F2 C17 F3 106.4(4)
F2 C17 F1 105.1(5)
F3 C17 F1 106.3(5)
F2 C17 C14 114.5(5)
F3 C17 C14 112.7(4)
F1 C17 C14 111.2(4)

loop_
_geom_bond_atom_site_label_1
_geom_bond_atom_site_label_2
_geom_bond_distance
Pd1 C1 1.953(4)
Pd1 C2 1.962(4)
Pd1 Cl1 2.3654(9)
Pd1 Cl2 2.3669(11)
C1 N2 1.340(5)
C1 N1 1.344(5)
C2 N3 1.331(5)
C2 N4 1.334(5)
N3 C31 1.446(4)
N3 N2 1.451(4)
N4 C41 1.444(5)
N4 H4 0.8800
N2 C21 1.435(5)
N1 C11 1.441(6)
N1 H1 0.8800
C41 C42 1.380(6)
C41 C46 1.382(6)
C33 C34 1.383(7)
C33 C32 1.387(5)
C33 H33 0.9500
C21 C22 1.383(6)
C21 C26 1.391(6)
C11 C12 1.382(6)
C11 C16 1.386(6)
C23 C24 1.372(7)
C23 C22 1.381(6)
C23 H23 0.9500
C14 C13 1.378(6)
C14 C15 1.385(6)
C14 C17 1.502(7)
C22 H22 0.9500
C36 C31 1.377(6)
C36 C35 1.389(5)
C36 H36 0.9500
C46 C45 1.379(5)
C46 H46 0.9500
C42 C43 1.386(6)
C42 H42 0.9500
C44 C43 1.381(6)
C44 C45 1.388(6)
C44 C47 1.504(6)
C26 C25 1.380(6)
C26 H26 0.9500
C31 C32 1.392(6)
C13 C12 1.386(6)
C13 H13 0.9500
C32 H32 0.9500
C45 H45 0.9500
C16 C15 1.374(6)
C16 H16 0.9500
C15 H15 0.9500
C47 F5 1.322(6)
C47 F4 1.328(6)
C47 F6 1.338(6)
C24 C25 1.384(7)
C24 H24 0.9500
C43 H43 0.9500
C12 H12 0.9500
C34 C35 1.382(6)
C34 H34 0.9500
C35 H35 0.9500
C25 H25 0.9500
C17 F2 1.316(6)
C17 F3 1.322(6)
C17 F1 1.342(6)

loop_
_geom_hbond_atom_site_label_D
_geom_hbond_atom_site_label_H
_geom_hbond_atom_site_label_A
_geom_hbond_distance_DH
_geom_hbond_distance_HA
_geom_hbond_distance_DA
_geom_hbond_angle_DHA
N1 H1 Cl1 0.88 2.39 3.083(4) 135.5
N4 H4 Cl2 0.88 2.34 3.034(3) 136.3

loop_
_geom_torsion_atom_site_label_1
_geom_torsion_atom_site_label_2
_geom_torsion_atom_site_label_3
_geom_torsion_atom_site_label_4
_geom_torsion
C2 Pd1 C1 N2 -2.0(3)
Cl1 Pd1 C1 N2 178.9(3)
C2 Pd1 C1 N1 -179.3(4)
Cl1 Pd1 C1 N1 1.6(3)
C1 Pd1 C2 N3 1.9(3)
Cl2 Pd1 C2 N3 -172.7(3)
C1 Pd1 C2 N4 -179.2(4)
Cl2 Pd1 C2 N4 6.2(3)
N4 C2 N3 C31 -4.4(7)
Pd1 C2 N3 C31 174.5(3)
N4 C2 N3 N2 179.6(4)
Pd1 C2 N3 N2 -1.5(4)
N3 C2 N4 C41 -10.1(7)
Pd1 C2 N4 C41 171.1(3)
N1 C1 N2 C21 0.3(7)
Pd1 C1 N2 C21 -177.0(3)
N1 C1 N2 N3 179.0(4)
Pd1 C1 N2 N3 1.7(4)
C2 N3 N2 C1 -0.1(5)
C31 N3 N2 C1 -176.6(3)
C2 N3 N2 C21 178.8(3)
C31 N3 N2 C21 2.3(5)
N2 C1 N1 C11 1.0(7)
Pd1 C1 N1 C11 178.2(3)
C2 N4 C41 C42 122.4(5)
C2 N4 C41 C46 -60.5(6)
C1 N2 C21 C22 103.8(5)
N3 N2 C21 C22 -74.9(5)
C1 N2 C21 C26 -77.6(5)
N3 N2 C21 C26 103.7(4)
C1 N1 C11 C12 -72.6(6)
C1 N1 C11 C16 107.1(5)
C24 C23 C22 C21 -0.7(6)
C26 C21 C22 C23 0.8(6)
N2 C21 C22 C23 179.3(3)
C42 C41 C46 C45 -4.1(7)
N4 C41 C46 C45 178.9(4)
C46 C41 C42 C43 4.0(7)
N4 C41 C42 C43 -179.0(4)
C22 C21 C26 C25 -1.1(6)
N2 C21 C26 C25 -179.6(3)
C35 C36 C31 C32 0.0(6)
C35 C36 C31 N3 179.1(4)
C2 N3 C31 C36 111.9(5)
N2 N3 C31 C36 -72.2(5)
C2 N3 C31 C32 -69.0(6)
N2 N3 C31 C32 106.9(4)
C15 C14 C13 C12 2.4(6)
C17 C14 C13 C12 -174.3(4)
C34 C33 C32 C31 2.5(6)
C36 C31 C32 C33 -2.0(6)
N3 C31 C32 C33 179.0(4)
C41 C46 C45 C44 1.3(7)
C43 C44 C45 C46 1.6(7)
C47 C44 C45 C46 -175.5(4)
C12 C11 C16 C15 2.5(6)
N1 C11 C16 C15 -177.2(3)
C11 C16 C15 C14 0.6(6)
C13 C14 C15 C16 -3.1(6)
C17 C14 C15 C16 173.6(4)
C43 C44 C47 F5 158.4(5)
C45 C44 C47 F5 -24.6(7)
C43 C44 C47 F4 -80.5(6)
C45 C44 C47 F4 96.5(5)
C43 C44 C47 F6 38.2(7)
C45 C44 C47 F6 -144.8(5)
C22 C23 C24 C25 1.1(6)
C45 C44 C43 C42 -1.8(7)
C47 C44 C43 C42 175.3(4)
C41 C42 C43 C44 -1.0(7)
C16 C11 C12 C13 -3.2(6)
N1 C11 C12 C13 176.5(3)
C14 C13 C12 C11 0.7(6)
C32 C33 C34 C35 -1.1(7)
C33 C34 C35 C36 -0.9(7)
C31 C36 C35 C34 1.4(7)
C21 C26 C25 C24 1.5(6)
C23 C24 C25 C26 -1.5(7)
C13 C14 C17 F2 -9.2(6)
C15 C14 C17 F2 174.1(4)
C13 C14 C17 F3 -131.0(5)
C15 C14 C17 F3 52.3(6)
C13 C14 C17 F1 109.7(5)
C15 C14 C17 F1 -67.0(6)
